data_1557420
loop_
_publ_author_name
'Kvam, Per-Inge'
'Engebretsen, Thoralf'
'Maartmann-Moe, Knut'
'Songstad, Jon'

_publ_section_title
;
 Crystal Structures of Bu4N[Pt(ppy)Cl2], Et4N[Pt(tpy)Cl2] and
 [Pt(ppy)en]Cl (ppy = N,C'-Chelated 2-Phenylpyridinate, tpy =
 N,C'-Chelated 2-(2'-Thienyl)pyridinate, en = N,N'-Chelated
 1,2-Diaminoethane).
;
_journal_name_full 'Acta Chemica Scandinavica'
_journal_page_first 107
_journal_page_last 113
_journal_paper_doi 10.3891/acta.chem.scand.50-0107
_journal_volume 50
_journal_year 1996
_chemical_formula_sum 'C27 H44 Cl2 N2 Pt'
_chemical_formula_weight 662.66
_chemical_name_common
;
Bu4N[Pt(ppy)Cl2]
;
_space_group_IT_number 14
_space_group_name_Hall '-P 2yn'
_space_group_name_H-M_alt 'P 1 21/n 1'
_symmetry_cell_setting monoclinic
_symmetry_Int_Tables_number 14
_symmetry_space_group_name_Hall '-P 2yn'
_symmetry_space_group_name_H-M 'P 1 21/n 1'
_cell_angle_alpha 90.
_cell_angle_beta 98.68(3)
_cell_angle_gamma 90.
_cell_formula_units_Z 4
_cell_length_a 11.551(2)
_cell_length_b 16.759(5)
_cell_length_c 14.541(9)
_cell_volume 2783(2)
_diffrn_ambient_temperature 93
_diffrn_radiation_probe x-ray
_diffrn_radiation_type MoK\a
_diffrn_radiation_wavelength 0.71069
_exptl_absorpt_coefficient_mu 5.3044
_exptl_crystal_density_diffrn 1.582
_refine_ls_goodness_of_fit_ref 1.405
_refine_ls_number_reflns 3229
_refine_ls_R_factor_gt 0.038
_refine_ls_wR_factor_gt 0.031
_cod_data_source_file Acta-Chem-Scand-1996-50-107-1.cif
_cod_data_source_block 1
_cod_original_cell_volume 2782(3)
_cod_original_sg_symbol_H-M 'P 21/n'
_cod_database_code 1557420

loop_
_space_group_symop_id
_space_group_symop_operation_xyz
1 x,y,z
2 1/2-x,1/2+y,1/2-z
3 -x,-y,-z
4 1/2+x,1/2-y,1/2+z

loop_
_atom_site_label
_atom_site_type_symbol
_atom_site_thermal_displace_type
_atom_site_fract_x
_atom_site_fract_y
_atom_site_fract_z
_atom_site_occupancy
_atom_site_U_iso_or_equiv
_atom_site_calc_flag
_atom_site_refinement_flags
_atom_site_disorder_assembly
_atom_site_disorder_group
Pt Pt Uiso 0.11465(3) 0.20978(2) 0.07715(2) 1.000 0.0125(1) . . . .
Cl1 Cl Uiso 0.0739(2) 0.20260(10) 0.22900(10) 1.000 0.0220(5) . . . .
Cl2 Cl Uiso 0.3027(2) 0.15070(10) 0.12580(10) 1.000 0.0198(5) . . . .
N2 N Uiso 0.7772(5) 0.0677(4) 0.7548(4) 1.000 0.0152(13) . . . .
C12 C Uiso 0.8225(7) 0.1250(5) 0.6876(6) 1.000 0.020(3) . . . .
C13 C Uiso 0.8717(7) 0.0871(5) 0.6075(6) 1.000 0.020(3) . . . .
C14 C Uiso 0.9062(8) 0.1502(5) 0.5420(6) 1.000 0.029(3) . . . .
C15 C Uiso 0.9419(8) 0.1140(6) 0.4552(6) 1.000 0.034(3) . . . .
C16 C Uiso 0.6802(7) 0.0159(5) 0.7043(5) 1.000 0.0152(13) . . . .
C17 C Uiso 0.5774(7) 0.0622(5) 0.6479(6) 1.000 0.022(3) . . . .
C18 C Uiso 0.4737(7) 0.0066(5) 0.6189(6) 1.000 0.022(3) . . . .
C19 C Uiso 0.4068(8) -0.0134(6) 0.6982(6) 1.000 0.032(3) . . . .
C20 C Uiso 0.7324(7) 0.1180(5) 0.8286(6) 1.000 0.019(3) . . . .
C21 C Uiso 0.6722(8) 0.0730(5) 0.8967(6) 1.000 0.030(3) . . . .
C22 C Uiso 0.6419(8) 0.1272(6) 0.9736(7) 1.000 0.038(3) . . . .
C23 C Uiso 0.5680(10) 0.0937(9) 1.0350(10) 1.000 0.099(5) . . . .
C24 C Uiso 0.8734(7) 0.0119(5) 0.7965(6) 1.000 0.0165(13) . . . .
C25 C Uiso 0.9774(7) 0.0507(5) 0.8566(6) 1.000 0.022(3) . . . .
C26 C Uiso 1.0759(7) -0.0090(5) 0.8858(6) 1.000 0.022(3) . . . .
C27 C Uiso 1.1395(8) -0.0353(6) 0.8075(7) 1.000 0.037(3) . . . .
N1 N Uiso 0.1391(5) 0.2212(4) -0.0565(4) 1.000 0.0190(13) . . . .
C1 C Uiso 0.2344(6) 0.1963(5) -0.0926(5) 1.000 0.0165(13) . . . .
C2 C Uiso 0.2466(7) 0.2116(6) -0.1842(5) 1.000 0.0253(13) . . . .
C3 C Uiso 0.1570(7) 0.2493(5) -0.2421(6) 1.000 0.023(3) . . . .
C4 C Uiso 0.0575(7) 0.2723(5) -0.2063(5) 1.000 0.019(3) . . . .
C5 C Uiso 0.0479(6) 0.2582(4) -0.1134(5) 1.000 0.0139(13) . . . .
C6 C Uiso -0.0527(6) 0.2809(5) -0.0683(5) 1.000 0.0152(13) . . . .
C7 C Uiso -0.1528(7) 0.3147(5) -0.1111(6) 1.000 0.019(3) . . . .
C8 C Uiso -0.2405(7) 0.3367(5) -0.0622(5) 1.000 0.0165(13) . . . .
C9 C Uiso -0.2258(7) 0.3212(5) 0.0342(6) 1.000 0.018(3) . . . .
C10 C Uiso -0.1253(6) 0.2824(5) 0.0767(5) 1.000 0.0190(13) . . . .
C11 C Uiso -0.0371(6) 0.2623(4) 0.0288(5) 1.000 0.0101(13) . . . .

loop_
_atom_type_symbol
_atom_type_description
_atom_type_scat_dispersion_real
_atom_type_scat_dispersion_imag
_atom_type_scat_source
C C 0.0033 0.0016 ' International Tables Vol C Tables 4.2.6.8 and 6.1.1.4'
Cl Cl 0.1484 0.1585 ' International Tables Vol C Tables 4.2.6.8 and 6.1.1.4'
N N 0.0061 0.0033 ' International Tables Vol C Tables 4.2.6.8 and 6.1.1.4'
Pt Pt -1.7033 8.3905 ' International Tables Vol C Tables 4.2.6.8 and 6.1.1.4'

loop_
_geom_angle_atom_site_label_1
_geom_angle_atom_site_label_2
_geom_angle_atom_site_label_3
_geom_angle
_geom_angle_site_symmetry_1
_geom_angle_site_symmetry_2
_geom_angle_site_symmetry_3
_geom_angle_publ_flag
Cl2 Pt C11 175.8(2) . . . yes
N1 Pt C11 82.0(3) . . . yes
Cl1 Pt C11 93.7(2) . . . yes
Cl1 Pt Cl2 90.15(7) . . . yes
Cl1 Pt N1 175.68(18) . . . yes
Cl2 Pt N1 94.09(18) . . . yes
C12 N2 C24 110.3(6) . . . yes
C12 N2 C16 110.6(6) . . . yes
C12 N2 C20 107.0(6) . . . yes
C16 N2 C24 106.6(6) . . . yes
C20 N2 C24 111.7(6) . . . yes
C16 N2 C20 110.8(6) . . . yes
N2 C12 C13 115.9(7) . . . yes
C12 C13 C14 110.9(7) . . . no
C13 C14 C15 112.0(7) . . . no
N2 C16 C17 114.9(7) . . . yes
C16 C17 C18 110.4(7) . . . no
C17 C18 C19 113.1(7) . . . no
N2 C20 C21 115.5(7) . . . yes
C20 C21 C22 111.5(7) . . . no
C21 C22 C23 116.5(9) . . . no
N2 C24 C25 115.9(7) . . . yes
C24 C25 C26 111.8(7) . . . no
C25 C26 C27 114.1(7) . . . no
Pt N1 C1 125.8(5) . . . yes
Pt N1 C5 114.5(5) . . . yes
C1 N1 C5 119.7(6) . . . yes
N1 C1 C2 121.5(7) . . . yes
C1 C2 C3 119.6(7) . . . no
C2 C3 C4 119.0(8) . . . no
C3 C4 C5 120.6(7) . . . no
N1 C5 C4 119.4(6) . . . yes
N1 C5 C6 115.6(6) . . . yes
C4 C5 C6 125.0(7) . . . no
C5 C6 C7 125.6(7) . . . no
C5 C6 C11 113.2(6) . . . no
C7 C6 C11 121.2(7) . . . no
C6 C7 C8 121.4(8) . . . no
C7 C8 C9 118.5(7) . . . no
C8 C9 C10 119.7(7) . . . no
C9 C10 C11 121.8(7) . . . no
Pt C11 C6 114.7(5) . . . yes
Pt C11 C10 128.0(6) . . . yes
C6 C11 C10 117.3(6) . . . no

loop_
_geom_bond_atom_site_label_1
_geom_bond_atom_site_label_2
_geom_bond_distance
_geom_bond_site_symmetry_1
_geom_bond_site_symmetry_2
_geom_bond_publ_flag
Pt N1 2.015(6) . . yes
Pt Cl1 2.329(2) . . yes
Pt Cl2 2.395(3) . . yes
Pt C11 1.992(7) . . yes
N2 C12 1.518(10) . . yes
N2 C24 1.508(10) . . yes
N2 C16 1.517(10) . . yes
N2 C20 1.516(10) . . yes
C12 C13 1.511(12) . . no
C13 C14 1.516(12) . . no
C14 C15 1.513(13) . . no
C16 C17 1.546(12) . . no
C17 C18 1.526(12) . . no
C18 C19 1.519(12) . . no
C20 C21 1.497(12) . . no
C21 C22 1.522(13) . . no
C22 C23 1.439(17) . . no
C24 C25 1.521(12) . . no
C25 C26 1.526(12) . . no
C26 C27 1.511(13) . . no
N1 C1 1.355(9) . . yes
N1 C5 1.384(9) . . yes
C1 C2 1.384(10) . . no
C2 C3 1.384(12) . . no
C3 C4 1.386(12) . . no
C4 C5 1.392(10) . . no
C5 C6 1.468(10) . . no
C6 C7 1.352(11) . . no
C6 C11 1.431(10) . . no
C7 C8 1.373(12) . . no
C8 C9 1.411(11) . . no
C9 C10 1.391(11) . . no
C10 C11 1.360(10) . . no

loop_
_geom_torsion_atom_site_label_1
_geom_torsion_atom_site_label_2
_geom_torsion_atom_site_label_3
_geom_torsion_atom_site_label_4
_geom_torsion
_geom_torsion_site_symmetry_1
_geom_torsion_site_symmetry_2
_geom_torsion_site_symmetry_3
_geom_torsion_site_symmetry_4
_geom_torsion_publ_flag
C11 Pt N1 C1 -179.0(7) . . . . no
C11 Pt N1 C5 1.0(5) . . . . no
Cl1 Pt C11 C6 179.1(5) . . . . no
Cl1 Pt C11 C10 -0.5(7) . . . . no
N1 Pt C11 C6 -0.2(5) . . . . no
Cl2 Pt N1 C1 2.6(6) . . . . no
Cl2 Pt N1 C5 -177.4(5) . . . . no
N1 Pt C11 C10 -179.8(7) . . . . no
C16 N2 C12 C13 -59.2(9) . . . . no
C20 N2 C12 C13 -179.9(7) . . . . no
C12 N2 C16 C17 -54.3(8) . . . . no
C20 N2 C16 C17 64.1(8) . . . . no
C24 N2 C12 C13 58.4(9) . . . . no
C24 N2 C16 C17 -174.2(6) . . . . no
C12 N2 C20 C21 173.9(7) . . . . no
C16 N2 C20 C21 53.3(9) . . . . no
C24 N2 C20 C21 -65.3(9) . . . . no
C12 N2 C24 C25 63.9(9) . . . . no
C16 N2 C24 C25 -176.0(6) . . . . no
C20 N2 C24 C25 -54.8(9) . . . . no
N2 C12 C13 C14 176.1(7) . . . . no
C12 C13 C14 C15 -173.1(7) . . . . no
N2 C16 C17 C18 -167.0(6) . . . . no
C16 C17 C18 C19 75.8(9) . . . . no
N2 C20 C21 C22 174.1(7) . . . . no
C20 C21 C22 C23 170.7(9) . . . . no
N2 C24 C25 C26 -173.2(7) . . . . no
C24 C25 C26 C27 70.9(9) . . . . no
Pt N1 C1 C2 -175.6(6) . . . . no
C5 N1 C1 C2 4.3(12) . . . . no
Pt N1 C5 C4 177.3(6) . . . . no
Pt N1 C5 C6 -1.7(8) . . . . no
C1 N1 C5 C4 -2.6(11) . . . . no
C1 N1 C5 C6 178.3(7) . . . . no
N1 C1 C2 C3 -3.6(13) . . . . no
C1 C2 C3 C4 1.2(13) . . . . no
C2 C3 C4 C5 0.4(13) . . . . no
C3 C4 C5 N1 0.3(11) . . . . no
C3 C4 C5 C6 179.2(8) . . . . no
N1 C5 C6 C7 -177.3(8) . . . . no
N1 C5 C6 C11 1.6(9) . . . . no
C4 C5 C6 C7 3.8(13) . . . . no
C4 C5 C6 C11 -177.4(7) . . . . no
C5 C6 C7 C8 -177.4(8) . . . . no
C11 C6 C7 C8 3.8(13) . . . . no
C5 C6 C11 Pt -0.7(8) . . . . no
C5 C6 C11 C10 179.0(7) . . . . no
C7 C6 C11 Pt 178.2(6) . . . . no
C7 C6 C11 C10 -2.1(11) . . . . no
C6 C7 C8 C9 -1.8(13) . . . . no
C7 C8 C9 C10 -1.8(12) . . . . no
C8 C9 C10 C11 3.4(12) . . . . no
C9 C10 C11 Pt 178.1(6) . . . . no
C9 C10 C11 C6 -1.5(11) . . . . no
